data_7706355
loop_
_publ_author_name
'Kutahyali Aslani, Ceren'
'Breton, Logan S.'
'Klepov, Vladislav V.'
'Zur Loye, Hans-Conrad'

_publ_section_title
;
 A series of
 Rb<sub>4</sub>Ln<sub>2</sub>(P<sub>2</sub>S<sub>6</sub>)(PS<sub>4</sub>)<sub>2</sub>
 (Ln = La, Ce, Pr, Nd, Sm, Gd) rare earth thiophosphates with two distinct
 thiophosphate units [P<sup>V</sup>S<sub>4</sub>]<sup>3-</sup> and
 [P<sup>IV</sup><sub>2</sub>S<sub>6</sub>]<sup>4</sup>.
;
_journal_issue 5
_journal_name_full 'Dalton transactions (Cambridge, England : 2003)'
_journal_page_first 1683
_journal_page_last 1689
_journal_paper_doi 10.1039/d0dt03718d
_journal_volume 50
_journal_year 2021
_chemical_formula_moiety '0.5(Ce4 P8 Rb8 S28)'
_chemical_formula_sum 'Ce2 P4 Rb4 S14'
_chemical_formula_weight 1194.84
_space_group_crystal_system monoclinic
_space_group_IT_number 14
_space_group_name_Hall '-P 2yn'
_space_group_name_H-M_alt 'P 1 21/n 1'
_atom_sites_solution_primary dual
_audit_creation_date 2020-01-18
_audit_creation_method
;
Olex2 1.2
(compiled 2018.05.29 svn.r3508 for OlexSys, GUI svn.r5506)
;
_audit_update_record
;
2020-10-26 deposited with the CCDC.	2021-01-05 downloaded from the CCDC.
;
_cell_angle_alpha 90
_cell_angle_beta 98.1350(10)
_cell_angle_gamma 90
_cell_formula_units_Z 2
_cell_length_a 9.4771(2)
_cell_length_b 6.8346(2)
_cell_length_c 19.7215(5)
_cell_measurement_reflns_used 9997
_cell_measurement_temperature 301(2)
_cell_measurement_theta_max 36.11
_cell_measurement_theta_min 2.27
_cell_volume 1264.55(6)
_computing_molecular_graphics 'Olex2 (Dolomanov et al., 2009)'
_computing_publication_material 'Olex2 (Dolomanov et al., 2009)'
_computing_structure_refinement 'ShelXL (Sheldrick, 2015)'
_computing_structure_solution 'ShelXT (Sheldrick, 2015)'
_diffrn_ambient_temperature 300.94
_diffrn_measured_fraction_theta_full 1.000
_diffrn_measured_fraction_theta_max 1.000
_diffrn_measurement_device_type 'Bruker D8 QUEST'
_diffrn_measurement_method '\f and \w scans'
_diffrn_radiation_type MoK\a
_diffrn_radiation_wavelength 0.71073
_diffrn_reflns_av_R_equivalents 0.0451
_diffrn_reflns_av_unetI/netI 0.0205
_diffrn_reflns_Laue_measured_fraction_full 1.000
_diffrn_reflns_Laue_measured_fraction_max 1.000
_diffrn_reflns_limit_h_max 13
_diffrn_reflns_limit_h_min -13
_diffrn_reflns_limit_k_max 9
_diffrn_reflns_limit_k_min -9
_diffrn_reflns_limit_l_max 27
_diffrn_reflns_limit_l_min -27
_diffrn_reflns_number 45198
_diffrn_reflns_point_group_measured_fraction_full 1.000
_diffrn_reflns_point_group_measured_fraction_max 1.000
_diffrn_reflns_theta_full 25.242
_diffrn_reflns_theta_max 30.000
_diffrn_reflns_theta_min 2.086
_diffrn_standards_number 0
_exptl_absorpt_coefficient_mu 12.603
_exptl_absorpt_correction_T_max 0.2740
_exptl_absorpt_correction_T_min 0.1883
_exptl_absorpt_correction_type multi-scan
_exptl_absorpt_process_details
;
SADABS-2016/2 (Bruker,2016/2) was used for absorption correction.
wR2(int) was 0.1356 before and 0.0642 after correction.
The Ratio of minimum to maximum transmission is 0.6872.
The \l/2 correction factor is Not present.
;
_exptl_crystal_colour yellow
_exptl_crystal_colour_primary yellow
_exptl_crystal_density_diffrn 3.138
_exptl_crystal_description plate
_exptl_crystal_F_000 1096
_exptl_crystal_size_max 0.07
_exptl_crystal_size_mid 0.06
_exptl_crystal_size_min 0.01
_refine_diff_density_max 1.246
_refine_diff_density_min -0.916
_refine_diff_density_rms 0.158
_refine_ls_extinction_method none
_refine_ls_goodness_of_fit_ref 1.105
_refine_ls_hydrogen_treatment undef
_refine_ls_matrix_type full
_refine_ls_number_parameters 109
_refine_ls_number_reflns 3706
_refine_ls_number_restraints 0
_refine_ls_restrained_S_all 1.105
_refine_ls_R_factor_all 0.0370
_refine_ls_R_factor_gt 0.0304
_refine_ls_shift/su_max 0.002
_refine_ls_shift/su_mean 0.000
_refine_ls_structure_factor_coef Fsqd
_refine_ls_weighting_details 'w=1/[\s^2^(Fo^2^)+(0.0125P)^2^+7.1265P] where P=(Fo^2^+2Fc^2^)/3'
_refine_ls_weighting_scheme calc
_refine_ls_wR_factor_gt 0.0585
_refine_ls_wR_factor_ref 0.0606
_reflns_Friedel_coverage 0.000
_reflns_number_gt 3277
_reflns_number_total 3706
_reflns_threshold_expression 'I > 2\s(I)'
_cod_data_source_file d0dt03718d2.cif
_cod_data_source_block Ce
_cod_depositor_comments 'Adding full bibliography for 7706350--7706355.cif.'
_cod_database_code 7706355
_shelx_shelxl_version_number 2018/3
_shelx_space_group_comment
;
The symmetry employed for this shelxl refinement is uniquely defined
by the following loop, which should always be used as a source of
symmetry information in preference to the above space-group names.
They are only intended as comments.
;
_shelx_estimated_absorpt_t_max 0.884
_shelx_estimated_absorpt_t_min 0.472
_olex2_refinement_description
;
;
_olex2_submission_special_instructions 'No special instructions were received'

loop_
_space_group_symop_operation_xyz
'x, y, z'
'-x+1/2, y+1/2, -z+1/2'
'-x, -y, -z'
'x-1/2, -y-1/2, z-1/2'

loop_
_atom_site_label
_atom_site_type_symbol
_atom_site_fract_x
_atom_site_fract_y
_atom_site_fract_z
_atom_site_U_iso_or_equiv
_atom_site_adp_type
_atom_site_occupancy
_atom_site_site_symmetry_order
_atom_site_calc_flag
_atom_site_refinement_flags_posn
_atom_site_refinement_flags_adp
_atom_site_refinement_flags_occupancy
_atom_site_disorder_assembly
_atom_site_disorder_group
Ce01 Ce 0.31085(2) 0.52080(3) 0.65056(2) 0.01592(6) Uani 1 1 d . . . . .
Rb1 Rb 0.64341(5) -0.00904(8) 0.80177(3) 0.03586(11) Uani 1 1 d . . . . .
Rb2 Rb 0.76005(5) 0.99572(6) 0.51560(2) 0.02931(10) Uani 1 1 d . . . . .
S1 S 0.41112(12) 0.72958(15) 0.89264(5) 0.0222(2) Uani 1 1 d . . . . .
S2 S 0.44221(11) 0.25277(14) 0.89828(5) 0.0205(2) Uani 1 1 d . . . . .
S3 S 0.53656(11) 0.49701(17) 0.76569(5) 0.0224(2) Uani 1 1 d . . . . .
S4 S 0.19656(11) 0.43451(16) 0.78185(5) 0.0211(2) Uani 1 1 d . . . . .
S5 S 0.54000(12) 0.74105(15) 0.59987(6) 0.0223(2) Uani 1 1 d . . . . .
S6 S 0.76696(11) 0.48533(16) 0.51354(5) 0.0217(2) Uani 1 1 d . . . . .
S7 S 0.52514(12) 0.25934(14) 0.59993(5) 0.0216(2) Uani 1 1 d . . . . .
P1 P 0.39595(10) 0.48418(14) 0.83488(5) 0.01460(18) Uani 1 1 d . . . . .
P2 P 0.57772(11) 0.49591(14) 0.54697(5) 0.01590(18) Uani 1 1 d . . . . .

loop_
_atom_site_aniso_label
_atom_site_aniso_U_11
_atom_site_aniso_U_22
_atom_site_aniso_U_33
_atom_site_aniso_U_23
_atom_site_aniso_U_13
_atom_site_aniso_U_12
Ce01 0.01619(10) 0.01793(10) 0.01425(9) -0.00091(8) 0.00430(7) 0.00042(8)
Rb1 0.0263(2) 0.0370(3) 0.0453(3) -0.0042(2) 0.00844(19) -0.00131(19)
Rb2 0.0347(2) 0.0208(2) 0.0354(2) 0.00131(17) 0.01530(18) 0.00039(17)
S1 0.0297(5) 0.0155(4) 0.0208(5) -0.0025(4) 0.0017(4) 0.0027(4)
S2 0.0234(5) 0.0166(4) 0.0206(5) 0.0039(4) -0.0002(4) -0.0006(4)
S3 0.0171(4) 0.0324(6) 0.0188(4) 0.0016(4) 0.0061(3) 0.0004(4)
S4 0.0159(4) 0.0276(5) 0.0195(4) 0.0042(4) 0.0015(4) -0.0022(4)
S5 0.0291(5) 0.0162(4) 0.0238(5) -0.0050(4) 0.0117(4) -0.0043(4)
S6 0.0178(4) 0.0253(5) 0.0232(5) -0.0007(4) 0.0065(4) -0.0001(4)
S7 0.0290(5) 0.0154(4) 0.0225(5) 0.0036(4) 0.0108(4) 0.0027(4)
P1 0.0161(4) 0.0140(4) 0.0141(4) 0.0007(3) 0.0033(3) 0.0004(4)
P2 0.0188(4) 0.0144(4) 0.0156(4) -0.0006(4) 0.0058(3) -0.0002(4)

loop_
_atom_type_symbol
_atom_type_description
_atom_type_scat_dispersion_real
_atom_type_scat_dispersion_imag
_atom_type_scat_source
P P 0.1023 0.0942 'International Tables Vol C Tables 4.2.6.8 and 6.1.1.4'
S S 0.1246 0.1234 'International Tables Vol C Tables 4.2.6.8 and 6.1.1.4'
Rb Rb -0.9393 2.9676 'International Tables Vol C Tables 4.2.6.8 and 6.1.1.4'
Ce Ce -0.2486 2.6331 'International Tables Vol C Tables 4.2.6.8 and 6.1.1.4'

loop_
_geom_angle_atom_site_label_1
_geom_angle_atom_site_label_2
_geom_angle_atom_site_label_3
_geom_angle
_geom_angle_site_symmetry_1
_geom_angle_site_symmetry_3
_geom_angle_publ_flag
Rb1 Ce01 Rb2 97.561(10) 2_556 3_676 ?
Rb1 Ce01 Rb2 93.617(10) 2_556 3_666 ?
Rb2 Ce01 Rb2 92.829(9) 3_676 3_666 ?
S1 Ce01 Rb1 50.77(2) 2_546 2_556 ?
S1 Ce01 Rb2 104.60(2) 2_546 3_676 ?
S1 Ce01 Rb2 43.71(2) 2_546 3_666 ?
S1 Ce01 S4 132.69(3) 2_546 2_556 ?
S1 Ce01 S4 77.64(3) 2_546 . ?
S1 Ce01 S6 69.27(3) 2_546 3_666 ?
S1 Ce01 S7 89.46(3) 2_546 . ?
S2 Ce01 Rb1 48.28(2) 2_556 2_556 ?
S2 Ce01 Rb2 98.33(2) 2_556 3_666 ?
S2 Ce01 Rb2 49.47(2) 2_556 3_676 ?
S2 Ce01 S1 75.58(3) 2_556 2_546 ?
S2 Ce01 S4 90.66(3) 2_556 . ?
S2 Ce01 S4 65.39(3) 2_556 2_556 ?
S2 Ce01 S5 102.83(3) 2_556 . ?
S2 Ce01 S6 67.34(3) 2_556 3_666 ?
S2 Ce01 S7 141.35(3) 2_556 . ?
S3 Ce01 Rb1 116.88(2) . 2_556 ?
S3 Ce01 Rb2 127.70(2) . 3_676 ?
S3 Ce01 Rb2 120.71(2) . 3_666 ?
S3 Ce01 S1 127.56(3) . 2_546 ?
S3 Ce01 S2 140.33(3) . 2_556 ?
S3 Ce01 S4 68.25(3) . . ?
S3 Ce01 S4 77.02(3) . 2_556 ?
S3 Ce01 S5 78.20(3) . . ?
S3 Ce01 S6 145.81(3) . 3_666 ?
S3 Ce01 S7 76.49(3) . . ?
S4 Ce01 Rb1 49.03(2) . 2_556 ?
S4 Ce01 Rb1 82.72(2) 2_556 2_556 ?
S4 Ce01 Rb2 161.02(2) 2_556 3_666 ?
S4 Ce01 Rb2 114.30(2) . 3_666 ?
S4 Ce01 Rb2 69.36(2) 2_556 3_676 ?
S4 Ce01 Rb2 135.70(2) . 3_676 ?
S4 Ce01 S4 77.159(18) . 2_556 ?
S4 Ce01 S6 143.68(3) . 3_666 ?
S4 Ce01 S6 115.11(3) 2_556 3_666 ?
S5 Ce01 Rb1 149.73(2) . 2_556 ?
S5 Ce01 Rb2 55.47(2) . 3_676 ?
S5 Ce01 Rb2 100.59(2) . 3_666 ?
S5 Ce01 S1 141.69(3) . 2_546 ?
S5 Ce01 S4 140.33(3) . . ?
S5 Ce01 S4 75.16(3) . 2_556 ?
S5 Ce01 S6 74.87(3) . 3_666 ?
S5 Ce01 S7 67.73(3) . . ?
S6 Ce01 Rb1 96.81(2) 3_666 2_556 ?
S6 Ce01 Rb2 46.23(2) 3_666 3_676 ?
S6 Ce01 Rb2 46.63(2) 3_666 3_666 ?
S7 Ce01 Rb1 138.88(2) . 2_556 ?
S7 Ce01 Rb2 103.18(2) . 3_676 ?
S7 Ce01 Rb2 50.70(2) . 3_666 ?
S7 Ce01 S4 121.13(3) . . ?
S7 Ce01 S4 137.84(3) . 2_556 ?
S7 Ce01 S6 74.05(3) . 3_666 ?
Ce01 Rb1 Rb1 123.254(13) 2_546 2_656 ?
S1 Rb1 Ce01 40.253(18) 1_545 2_546 ?
S1 Rb1 Rb1 161.99(2) 1_545 2_656 ?
S1 Rb1 S3 55.97(2) 1_545 1_545 ?
S1 Rb1 S3 113.88(3) 1_545 . ?
S1 Rb1 S5 118.76(3) 1_545 2_646 ?
S1 Rb1 S6 63.68(3) 1_545 2_646 ?
S1 Rb1 S7 93.46(3) 1_545 2_646 ?
S1 Rb1 P2 91.21(3) 1_545 2_646 ?
S2 Rb1 Ce01 40.053(19) . 2_546 ?
S2 Rb1 Rb1 100.060(19) . 2_656 ?
S2 Rb1 S1 62.58(3) . 1_545 ?
S2 Rb1 S3 56.35(2) . . ?
S2 Rb1 S3 142.97(3) . 2_646 ?
S2 Rb1 S3 116.44(3) . 1_545 ?
S2 Rb1 S4 76.37(3) . 2_546 ?
S2 Rb1 S5 86.64(3) . 2_646 ?
S2 Rb1 S6 60.75(3) . 2_646 ?
S2 Rb1 S7 115.09(3) . 2_646 ?
S2 Rb1 P2 86.37(3) . 2_646 ?
S3 Rb1 Ce01 169.11(2) 2_646 2_546 ?
S3 Rb1 Ce01 75.665(18) . 2_546 ?
S3 Rb1 Ce01 80.390(18) 1_545 2_546 ?
S3 Rb1 Rb1 50.15(2) 2_646 2_656 ?
S3 Rb1 Rb1 48.308(16) . 2_656 ?
S3 Rb1 Rb1 138.22(2) 1_545 2_656 ?
S3 Rb1 S1 147.47(3) 2_646 1_545 ?
S3 Rb1 S3 98.46(3) 2_646 . ?
S3 Rb1 S3 142.73(3) 1_545 . ?
S3 Rb1 S3 99.97(3) 2_646 1_545 ?
S3 Rb1 S5 61.00(2) 2_646 2_646 ?
S3 Rb1 S5 81.27(2) . 2_646 ?
S3 Rb1 S5 135.97(3) 1_545 2_646 ?
S3 Rb1 S6 106.95(3) 2_646 2_646 ?
S3 Rb1 S6 102.13(3) 1_545 2_646 ?
S3 Rb1 S7 133.02(3) . 2_646 ?
S3 Rb1 S7 84.16(2) 1_545 2_646 ?
S3 Rb1 S7 59.82(2) 2_646 2_646 ?
S3 Rb1 P2 107.22(3) . 2_646 ?
S3 Rb1 P2 108.67(3) 1_545 2_646 ?
S3 Rb1 P2 75.29(2) 2_646 2_646 ?
S4 Rb1 Ce01 41.420(18) 2_546 2_546 ?
S4 Rb1 Rb1 108.21(3) 2_546 2_656 ?
S4 Rb1 S1 64.81(3) 2_546 1_545 ?
S4 Rb1 S3 128.91(3) 2_546 2_646 ?
S4 Rb1 S3 78.27(3) 2_546 . ?
S4 Rb1 S3 64.94(3) 2_546 1_545 ?
S4 Rb1 S5 158.41(3) 2_546 2_646 ?
S4 Rb1 S6 123.61(3) 2_546 2_646 ?
S4 Rb1 S7 148.49(3) 2_546 2_646 ?
S4 Rb1 P2 154.93(3) 2_546 2_646 ?
S5 Rb1 Ce01 125.85(2) 2_646 2_546 ?
S5 Rb1 Rb1 61.341(19) 2_646 2_656 ?
S5 Rb1 S7 51.81(2) 2_646 2_646 ?
S6 Rb1 Ce01 83.485(18) 2_646 2_546 ?
S6 Rb1 Rb1 113.56(2) 2_646 2_656 ?
S6 Rb1 S3 103.03(3) 2_646 . ?
S6 Rb1 S5 55.07(2) 2_646 2_646 ?
S6 Rb1 S7 54.73(2) 2_646 2_646 ?
S6 Rb1 P2 31.67(2) 2_646 2_646 ?
S7 Rb1 Ce01 130.81(2) 2_646 2_546 ?
S7 Rb1 Rb1 98.80(2) 2_646 2_656 ?
P2 Rb1 Ce01 115.047(19) 2_646 2_546 ?
P2 Rb1 Rb1 92.45(2) 2_646 2_656 ?
P2 Rb1 S5 31.68(2) 2_646 2_646 ?
P2 Rb1 S7 31.33(2) 2_646 2_646 ?
S1 Rb2 S1 97.72(3) 4_675 2_656 ?
S1 Rb2 S2 74.70(3) 4_675 2_656 ?
S1 Rb2 S2 56.72(2) 4_675 4_675 ?
S1 Rb2 S5 98.19(3) 4_675 3_676 ?
S1 Rb2 S5 125.83(2) 2_656 3_676 ?
S1 Rb2 S6 61.49(2) 4_675 . ?
S1 Rb2 S7 162.34(3) 4_675 1_565 ?
S1 Rb2 S7 71.91(3) 4_675 3_666 ?
S1 Rb2 P2 130.79(3) 2_656 . ?
S1 Rb2 P2 87.53(2) 4_675 . ?
S1 Rb2 P2 84.64(2) 2_656 1_565 ?
S1 Rb2 P2 139.14(3) 4_675 1_565 ?
S2 Rb2 S1 69.92(2) 4_675 2_656 ?
S2 Rb2 S1 53.67(2) 2_656 2_656 ?
S2 Rb2 S2 96.54(3) 2_656 4_675 ?
S2 Rb2 S5 76.82(2) 4_675 3_676 ?
S2 Rb2 S5 172.31(3) 2_656 3_676 ?
S2 Rb2 S7 122.81(3) 2_656 3_666 ?
S2 Rb2 S7 101.99(3) 4_675 3_666 ?
S2 Rb2 P2 132.89(3) 2_656 1_565 ?
S2 Rb2 P2 81.55(2) 2_656 . ?
S2 Rb2 P2 142.86(2) 4_675 . ?
S2 Rb2 P2 86.91(2) 4_675 1_565 ?
S5 Rb2 S1 118.75(3) . 4_675 ?
S5 Rb2 S1 121.31(3) . 2_656 ?
S5 Rb2 S2 91.64(3) . 2_656 ?
S5 Rb2 S2 168.74(3) . 4_675 ?
S5 Rb2 S5 94.44(3) . 3_676 ?
S5 Rb2 S6 59.87(2) . . ?
S5 Rb2 S6 122.85(3) . 1_565 ?
S5 Rb2 S7 66.96(3) . 3_666 ?
S5 Rb2 S7 62.79(2) . 1_565 ?
S5 Rb2 P2 51.49(2) 3_676 1_565 ?
S5 Rb2 P2 93.20(2) . 1_565 ?
S5 Rb2 P2 101.33(2) 3_676 . ?
S5 Rb2 P2 31.25(2) . . ?
S6 Rb2 S1 114.69(3) . 2_656 ?
S6 Rb2 S1 116.01(3) 1_565 4_675 ?
S6 Rb2 S1 64.00(3) 1_565 2_656 ?
S6 Rb2 S2 117.67(3) 1_565 2_656 ?
S6 Rb2 S2 117.92(3) . 4_675 ?
S6 Rb2 S2 59.48(2) 1_565 4_675 ?
S6 Rb2 S2 61.06(2) . 2_656 ?
S6 Rb2 S5 118.43(3) . 3_676 ?
S6 Rb2 S5 62.45(2) 1_565 3_676 ?
S6 Rb2 S6 177.26(4) 1_565 . ?
S6 Rb2 S7 60.08(2) 1_565 1_565 ?
S6 Rb2 S7 62.41(2) . 3_666 ?
S6 Rb2 S7 118.40(3) 1_565 3_666 ?
S6 Rb2 P2 152.09(3) 1_565 . ?
S6 Rb2 P2 30.64(2) 1_565 1_565 ?
S6 Rb2 P2 152.05(3) . 1_565 ?
S6 Rb2 P2 30.61(2) . . ?
S7 Rb2 S1 95.37(3) 1_565 2_656 ?
S7 Rb2 S1 169.48(3) 3_666 2_656 ?
S7 Rb2 S2 122.84(3) 1_565 2_656 ?
S7 Rb2 S2 117.97(3) 1_565 4_675 ?
S7 Rb2 S5 56.03(2) 3_666 3_676 ?
S7 Rb2 S5 64.41(2) 1_565 3_676 ?
S7 Rb2 S6 122.65(3) 1_565 . ?
S7 Rb2 S7 94.43(3) 1_565 3_666 ?
S7 Rb2 P2 31.06(2) 1_565 1_565 ?
S7 Rb2 P2 101.97(2) 3_666 1_565 ?
S7 Rb2 P2 92.86(2) 1_565 . ?
S7 Rb2 P2 52.30(2) 3_666 . ?
P2 Rb2 P2 121.44(3) . 1_565 ?
Ce01 S1 Rb1 88.98(3) 2_556 1_565 ?
Ce01 S1 Rb2 99.17(3) 2_556 4_576 ?
Ce01 S1 Rb2 161.11(4) 2_556 2_646 ?
Rb1 S1 Rb2 85.68(3) 1_565 2_646 ?
Rb2 S1 Rb1 164.21(4) 4_576 1_565 ?
Rb2 S1 Rb2 82.28(3) 4_576 2_646 ?
P1 S1 Ce01 114.11(5) . 2_556 ?
P1 S1 Rb1 97.71(5) . 1_565 ?
P1 S1 Rb2 91.31(5) . 4_576 ?
P1 S1 Rb2 84.60(4) . 2_646 ?
Ce01 S2 Rb1 91.67(3) 2_546 . ?
Ce01 S2 Rb2 91.47(3) 2_546 4_576 ?
Ce01 S2 Rb2 170.11(4) 2_546 2_646 ?
Rb1 S2 Rb2 92.52(3) . 2_646 ?
Rb1 S2 Rb2 173.22(4) . 4_576 ?
Rb2 S2 Rb2 83.47(3) 2_646 4_576 ?
P1 S2 Ce01 97.14(5) . 2_546 ?
P1 S2 Rb1 98.94(5) . . ?
P1 S2 Rb2 86.62(4) . 4_576 ?
P1 S2 Rb2 91.05(4) . 2_646 ?
Ce01 S3 Rb1 105.11(3) . 1_565 ?
Ce01 S3 Rb1 111.12(3) . . ?
Ce01 S3 Rb1 106.73(3) . 2_656 ?
Rb1 S3 Rb1 80.23(2) 2_656 . ?
Rb1 S3 Rb1 81.34(2) 2_656 1_565 ?
Rb1 S3 Rb1 142.73(3) 1_565 . ?
P1 S3 Ce01 92.69(4) . . ?
P1 S3 Rb1 91.05(5) . . ?
P1 S3 Rb1 95.80(5) . 1_565 ?
P1 S3 Rb1 160.47(5) . 2_656 ?
Ce01 S4 Ce01 125.24(4) . 2_546 ?
Ce01 S4 Rb1 89.55(3) . 2_556 ?
Ce01 S4 Rb1 103.32(3) 2_546 2_556 ?
P1 S4 Ce01 90.40(4) . 2_546 ?
P1 S4 Ce01 89.34(4) . . ?
P1 S4 Rb1 163.89(6) . 2_556 ?
Ce01 S5 Rb1 99.60(3) . 2_656 ?
Ce01 S5 Rb2 85.44(3) . 3_676 ?
Ce01 S5 Rb2 169.58(4) . . ?
Rb1 S5 Rb2 174.05(3) 2_656 3_676 ?
Rb2 S5 Rb1 89.12(3) . 2_656 ?
Rb2 S5 Rb2 85.56(3) . 3_676 ?
P2 S5 Ce01 86.81(4) . . ?
P2 S5 Rb1 72.75(4) . 2_656 ?
P2 S5 Rb2 104.58(5) . 3_676 ?
P2 S5 Rb2 90.38(4) . . ?
Ce01 S6 Rb1 179.66(4) 3_666 2_656 ?
Ce01 S6 Rb2 89.83(3) 3_666 1_545 ?
Ce01 S6 Rb2 91.30(3) 3_666 . ?
Rb2 S6 Rb1 88.84(3) . 2_656 ?
Rb2 S6 Rb1 90.04(3) 1_545 2_656 ?
Rb2 S6 Rb2 177.26(4) 1_545 . ?
P2 S6 Ce01 104.11(5) . 3_666 ?
P2 S6 Rb1 76.20(4) . 2_656 ?
P2 S6 Rb2 90.70(5) . 1_545 ?
P2 S6 Rb2 86.60(4) . . ?
Ce01 S7 Rb1 97.62(3) . 2_656 ?
Ce01 S7 Rb2 170.53(4) . 1_545 ?
Ce01 S7 Rb2 90.90(3) . 3_666 ?
Rb2 S7 Rb1 85.44(3) 1_545 2_656 ?
Rb2 S7 Rb1 170.72(3) 3_666 2_656 ?
Rb2 S7 Rb2 85.57(3) 1_545 3_666 ?
P2 S7 Ce01 85.60(4) . . ?
P2 S7 Rb1 71.59(4) . 2_656 ?
P2 S7 Rb2 86.90(4) . 1_545 ?
P2 S7 Rb2 105.62(5) . 3_666 ?
Rb2 P1 Rb2 71.148(19) 4_576 2_646 ?
S1 P1 Rb2 58.01(4) . 4_576 ?
S1 P1 Rb2 65.82(4) . 2_646 ?
S1 P1 S2 107.95(6) . . ?
S1 P1 S3 109.89(6) . . ?
S1 P1 S4 114.27(6) . . ?
S2 P1 Rb2 62.68(4) . 4_576 ?
S2 P1 Rb2 59.16(4) . 2_646 ?
S2 P1 S3 109.98(6) . . ?
S2 P1 S4 106.76(6) . . ?
S3 P1 Rb2 87.23(4) . 2_646 ?
S3 P1 Rb2 158.00(5) . 4_576 ?
S3 P1 S4 107.91(6) . . ?
S4 P1 Rb2 162.85(5) . 2_646 ?
S4 P1 Rb2 94.08(4) . 4_576 ?
Rb1 P2 Rb2 81.63(2) 2_656 . ?
Rb1 P2 Rb2 80.70(2) 2_656 1_545 ?
Rb2 P2 Rb2 121.44(3) . 1_545 ?
S5 P2 Rb1 75.57(4) . 2_656 ?
S5 P2 Rb2 58.37(4) . . ?
S5 P2 Rb2 156.04(5) . 1_545 ?
S5 P2 P2 105.43(7) . 3_666 ?
S6 P2 Rb1 72.13(4) . 2_656 ?
S6 P2 Rb2 62.79(4) . . ?
S6 P2 Rb2 58.66(4) . 1_545 ?
S6 P2 S5 115.51(6) . . ?
S6 P2 S7 116.06(6) . . ?
S6 P2 P2 104.40(7) . 3_666 ?
S7 P2 Rb1 77.08(4) . 2_656 ?
S7 P2 Rb2 157.53(5) . . ?
S7 P2 Rb2 62.04(4) . 1_545 ?
S7 P2 S5 108.63(6) . . ?
S7 P2 P2 105.69(7) . 3_666 ?
P2 P2 Rb1 176.37(6) 3_666 2_656 ?
P2 P2 Rb2 95.90(5) 3_666 . ?
P2 P2 Rb2 98.45(5) 3_666 1_545 ?

loop_
_geom_bond_atom_site_label_1
_geom_bond_atom_site_label_2
_geom_bond_distance
_geom_bond_site_symmetry_2
_geom_bond_publ_flag
Ce01 Rb1 4.5392(5) 2_556 ?
Ce01 Rb2 4.7989(5) 3_666 ?
Ce01 Rb2 4.6353(5) 3_676 ?
Ce01 S1 2.9336(11) 2_546 ?
Ce01 S2 2.9222(11) 2_556 ?
Ce01 S3 2.8953(11) . ?
Ce01 S4 3.0031(10) . ?
Ce01 S4 3.1310(11) 2_556 ?
Ce01 S5 2.9319(11) . ?
Ce01 S6 3.2163(11) 3_666 ?
Ce01 S7 2.9813(10) . ?
Rb1 Rb1 4.5932(7) 2_656 ?
Rb1 S1 3.5165(12) 1_545 ?
Rb1 S2 3.3894(12) . ?
Rb1 S3 3.5672(13) 1_545 ?
Rb1 S3 3.6456(13) . ?
Rb1 S3 3.4803(11) 2_646 ?
Rb1 S4 3.4273(11) 2_546 ?
Rb1 S5 3.7469(13) 2_646 ?
Rb1 S6 3.6212(12) 2_646 ?
Rb1 S7 3.7957(13) 2_646 ?
Rb1 P2 3.6950(11) 2_646 ?
Rb2 S1 3.7343(12) 2_656 ?
Rb2 S1 3.3591(12) 4_675 ?
Rb2 S2 3.4997(11) 2_656 ?
Rb2 S2 3.5240(12) 4_675 ?
Rb2 S5 3.3349(11) . ?
Rb2 S5 3.8309(13) 3_676 ?
Rb2 S6 3.3472(12) 1_565 ?
Rb2 S6 3.4893(12) . ?
Rb2 S7 3.4665(11) 1_565 ?
Rb2 S7 3.7138(13) 3_666 ?
Rb2 P2 3.9189(11) 1_565 ?
Rb2 P2 3.9167(11) . ?
S1 P1 2.0211(14) . ?
S2 P1 2.0253(14) . ?
S3 P1 2.0396(13) . ?
S4 P1 2.0544(14) . ?
S5 P2 2.0320(14) . ?
S6 P2 1.9977(13) . ?
S7 P2 2.0251(14) . ?
P2 P2 2.198(2) 3_666 ?
